data_1524633
loop_
_publ_author_name
'Kal'ichak, Ya.M.'
'Bodak, O.I.'
'Chujko, G.M.'

_publ_section_title
;
 The systems Ce-Gd-Mn and Ce-Y-Mn
;
_journal_name_full
;
Dopovidi Akademii Nauk Ukrains'koi RSR, Seriya B: Geologichni, Khimichni ta 
Biologichni Nauki
;
_journal_page_first 39
_journal_page_last 42
_journal_volume 1984
_journal_year 1984
_chemical_formula_sum 'Ce0.2 Gd0.8 Mn2'
_chemical_name_systematic '(Ce0.2 Gd0.8) Mn2'
_space_group_IT_number 194
_symmetry_space_group_name_Hall '-P 6c 2c'
_symmetry_space_group_name_H-M 'P 63/m m c'
_cell_angle_alpha 90
_cell_angle_beta 90
_cell_angle_gamma 120
_cell_formula_units_Z 4
_cell_length_a 5.437
_cell_length_b 5.437
_cell_length_c 8.822
_cell_volume 225.848
_citation_journal_id_ASTM DANND6
_cod_data_source_file Kalichak_DANND6_1984_802.cif
_cod_data_source_block Ce0.2Gd0.8Mn2
_cod_database_code 1524633

loop_
_symmetry_equiv_pos_as_xyz
x,y,z
x-y,x,z+1/2
-y,x-y,z
-x,-y,z+1/2
-x+y,-x,z
y,-x+y,z+1/2
-y,-x,-z+1/2
x-y,-y,-z
x,x-y,-z+1/2
y,x,-z
-x+y,y,-z+1/2
-x,-x+y,-z
-x,-y,-z
-x+y,-x,-z-1/2
y,-x+y,-z
x,y,-z-1/2
x-y,x,-z
-y,x-y,-z-1/2
y,x,z-1/2
-x+y,y,z
-x,-x+y,z-1/2
-y,-x,z
x-y,-y,z-1/2
x,x-y,z

loop_
_atom_site_label
_atom_site_type_symbol
_atom_site_fract_x
_atom_site_fract_y
_atom_site_fract_z
_atom_site_occupancy
_atom_site_U_iso_or_equiv
Gd1 Gd 0.3333 0.6667 0.0578 0.8 0.0
Mn1 Mn 0 0 0 1 0.0
Ce1 Ce 0.3333 0.6667 0.0578 0.2 0.0
Mn2 Mn 0.8297 0.6594 0.25 1 0.0
